data_7714475
loop_
_publ_author_name
'Gou, Xiaoshuang'
'Wu, Yuewei'
'Wang, Mengmeng'
'Liu, Ning'
'Lan, Wenlong'
'Zhang, Yi-Quan'
'Shi, Wei'
'Cheng, Peng'

_publ_section_title
;
 The influence of light on the field-induced magnetization dynamics of two
 Er(III) coordination polymers with different halogen substituents.
;
_journal_issue 1
_journal_name_full 'Dalton transactions (Cambridge, England : 2003)'
_journal_page_first 148
_journal_page_last 152
_journal_paper_doi 10.1039/d3dt02714g
_journal_volume 53
_journal_year 2023
_chemical_formula_moiety 'C9 H6 Br3 Er O9, 3(H2 O)'
_chemical_formula_sum 'C9 H12 Br3 Er O12'
_chemical_formula_weight 719.18
_chemical_name_systematic 1
_space_group_crystal_system triclinic
_space_group_IT_number 2
_space_group_name_Hall '-P 1'
_space_group_name_H-M_alt 'P -1'
_atom_sites_solution_hydrogens difmap
_atom_sites_solution_primary iterative
_audit_creation_date 2023-02-10
_audit_creation_method
;
Olex2 1.3-alpha
(compiled 2020.11.12 svn.r5f609507 for OlexSys, GUI svn.r6226)
;
_audit_update_record
;
2023-06-26 deposited with the CCDC.	2023-11-15 downloaded from the CCDC.
;
_cell_angle_alpha 65.914(3)
_cell_angle_beta 70.234(3)
_cell_angle_gamma 80.603(3)
_cell_formula_units_Z 2
_cell_length_a 9.1947(3)
_cell_length_b 10.2230(3)
_cell_length_c 11.0842(4)
_cell_measurement_reflns_used 5820
_cell_measurement_temperature 298(2)
_cell_measurement_theta_max 27.7810
_cell_measurement_theta_min 2.1830
_cell_volume 894.74(6)
_computing_cell_refinement 'CrysAlisPro 1.171.40.60a (Rigaku OD, 2019)'
_computing_data_collection 'CrysAlisPro 1.171.40.60a (Rigaku OD, 2019)'
_computing_data_reduction 'CrysAlisPro 1.171.40.60a (Rigaku OD, 2019)'
_computing_molecular_graphics 'Olex2 1.3-alpha (Dolomanov et al., 2009)'
_computing_publication_material 'Olex2 1.3-alpha (Dolomanov et al., 2009)'
_computing_structure_refinement 'SHELXL 2018/3 (Sheldrick, 2015)'
_computing_structure_solution 'olex2.solve 1.3-alpha (Bourhis et al., 2015)'
_diffrn_ambient_temperature 298(2)
_diffrn_detector 'Hybrid Pixel Array Detector'
_diffrn_detector_area_resol_mean 10.0000
_diffrn_measured_fraction_theta_full 0.994
_diffrn_measured_fraction_theta_max 0.987
_diffrn_measurement_details
;
List of Runs (angles in degrees, time in seconds):

  # Type    Start    End  Width  t~exp~   \w     \q     \k     \f   Frames
#--------------------------------------------------------------------------
  1  \w      7.00  51.40   0.60    7.00    --   20.00  54.00-122.43   74
  2  \w     59.00 107.00   0.60    7.00    --   20.00  54.00-122.43   80
  3  \w    -55.00 -28.00   0.60    7.00    --   20.00  54.00   0.00   45
  4  \w     35.00  83.00   0.60    7.00    --   20.00  54.00   0.00   80
  5  \w    -73.00 -10.00   0.60    7.00    --   20.00  54.00 120.00  105
  6  \w      8.00  33.80   0.60    7.00    --   20.00  54.00 120.00   43
  7  \w     39.00 108.60   0.60    7.00    --   20.00  54.00 120.00  116
  8  \w    -70.00 -44.20   0.60    7.00    --   20.00  54.00 -60.00   43
  9  \w    -44.00  21.40   0.60    7.00    --   20.00  54.00 -60.00  109
 10  \w     41.00  95.60   0.60    7.00    --   20.00  54.00 -60.00   91
 11  \w    -74.00 109.00   0.60    7.00    --   20.00  54.00  30.00  305
 12  \w     27.00  53.40   0.60    7.00    --   20.00  54.00-180.00   44
 13  \w     70.00  95.80   0.60    7.00    --   20.00  54.00-180.00   43
 14  \w    -73.00  72.80   0.60    7.00    --   20.00  54.00 -90.00  243
 15  \w    -69.00 -42.00   0.60    7.00    --   20.00  54.00  90.00   45
 16  \w    -16.00   8.60   0.60    7.00    --   20.00  54.00  90.00   41
 17  \w    -66.00  36.00   0.60    7.00    --   20.00  54.00 -30.00  170
 18  \w     48.00  90.60   0.60    7.00    --   20.00  54.00 -30.00   71
 19  \w    -72.00  10.20   0.60    7.00    --   20.00  54.00-150.00  137
 20  \w    -59.00  45.40   0.60    7.00    --   20.00  54.00 150.00  174
 21  \w    -60.00 -35.40   0.60    7.00    --   20.00  54.00  60.00   41
 22  \w     49.00  73.60   0.60    7.00    --   20.00  54.00  60.00   41
 23  \w     84.00 108.60   0.60    7.00    --   20.00  54.00  60.00   41
 24  \w    -67.00 -39.40   0.60    7.00    --   20.00  54.00-122.43   46
;
_diffrn_measurement_device 'two-circle diffractometer'
_diffrn_measurement_device_type 'XtaLAB Mini II'
_diffrn_measurement_method '\w scans'
_diffrn_orient_matrix_type 'CrysAlisPro convention (1999,Acta A55,543-557)'
_diffrn_orient_matrix_UB_11 0.0143211000
_diffrn_orient_matrix_UB_12 0.0585629000
_diffrn_orient_matrix_UB_13 -0.0648688000
_diffrn_orient_matrix_UB_21 0.0472179000
_diffrn_orient_matrix_UB_22 0.0305708000
_diffrn_orient_matrix_UB_23 0.0201676000
_diffrn_orient_matrix_UB_31 0.0655033000
_diffrn_orient_matrix_UB_32 -0.0376395000
_diffrn_orient_matrix_UB_33 -0.0281047000
_diffrn_radiation_monochromator graphite
_diffrn_radiation_probe x-ray
_diffrn_radiation_type 'Mo K\a'
_diffrn_radiation_wavelength 0.71073
_diffrn_reflns_av_R_equivalents 0.0441
_diffrn_reflns_av_unetI/netI 0.0477
_diffrn_reflns_Laue_measured_fraction_full 0.994
_diffrn_reflns_Laue_measured_fraction_max 0.987
_diffrn_reflns_limit_h_max 12
_diffrn_reflns_limit_h_min -12
_diffrn_reflns_limit_k_max 13
_diffrn_reflns_limit_k_min -13
_diffrn_reflns_limit_l_max 14
_diffrn_reflns_limit_l_min -14
_diffrn_reflns_number 18945
_diffrn_reflns_point_group_measured_fraction_full 0.994
_diffrn_reflns_point_group_measured_fraction_max 0.987
_diffrn_reflns_theta_full 25.242
_diffrn_reflns_theta_max 27.874
_diffrn_reflns_theta_min 2.111
_diffrn_source 'fine-focus sealed X-ray tube'
_diffrn_source_type 'Rigaku (Mo) X-ray Source'
_exptl_absorpt_coefficient_mu 11.445
_exptl_absorpt_correction_T_max 1.00000
_exptl_absorpt_correction_T_min 0.48172
_exptl_absorpt_correction_type multi-scan
_exptl_absorpt_process_details
;
CrysAlisPro 1.171.40.60a (Rigaku Oxford Diffraction, 2019)
Empirical absorption correction using spherical harmonics,
 implemented in SCALE3 ABSPACK scaling algorithm.
;
_exptl_crystal_colour 'clear dark gray'
_exptl_crystal_colour_lustre clear
_exptl_crystal_colour_modifier dark
_exptl_crystal_colour_primary gray
_exptl_crystal_density_diffrn 2.669
_exptl_crystal_description plate
_exptl_crystal_F_000 670
_exptl_crystal_preparation 1
_exptl_crystal_recrystallization_method 1
_exptl_crystal_size_max 0.14
_exptl_crystal_size_mid 0.05
_exptl_crystal_size_min 0.01
_refine_diff_density_max 0.836
_refine_diff_density_min -0.750
_refine_diff_density_rms 0.157
_refine_ls_extinction_method none
_refine_ls_goodness_of_fit_ref 1.039
_refine_ls_hydrogen_treatment constr
_refine_ls_matrix_type full
_refine_ls_number_parameters 235
_refine_ls_number_reflns 4220
_refine_ls_number_restraints 19
_refine_ls_restrained_S_all 1.047
_refine_ls_R_factor_all 0.0429
_refine_ls_R_factor_gt 0.0293
_refine_ls_shift/su_max 0.001
_refine_ls_shift/su_mean 0.000
_refine_ls_structure_factor_coef Fsqd
_refine_ls_weighting_details 'w=1/[\s^2^(Fo^2^)+(0.0201P)^2^] where P=(Fo^2^+2Fc^2^)/3'
_refine_ls_weighting_scheme calc
_refine_ls_wR_factor_gt 0.0520
_refine_ls_wR_factor_ref 0.0546
_reflns_Friedel_coverage 0.000
_reflns_number_gt 3480
_reflns_number_total 4220
_reflns_threshold_expression 'I > 2\s(I)'
_cod_data_source_file d3dt02714g2.cif
_cod_data_source_block 2
_cod_depositor_comments 'Adding full bibliography for 7714475--7714476.cif.'
_cod_original_cell_volume 894.75(6)
_cod_database_code 7714475
_shelx_shelxl_version_number 2018/3
_chemical_oxdiff_formula 'C11 H10 N O'
_shelx_space_group_comment
;
The symmetry employed for this shelxl refinement is uniquely defined
by the following loop, which should always be used as a source of
symmetry information in preference to the above space-group names.
They are only intended as comments.
;
_shelx_estimated_absorpt_t_max 0.894
_shelx_estimated_absorpt_t_min 0.297
_reflns_odcompleteness_completeness 99.13
_reflns_odcompleteness_iscentric 1
_reflns_odcompleteness_theta 26.32
_olex2_refinement_description
;
1. Fixed Uiso
 At 1.5 times of:
  All O(H,H) groups
2. Restrained distances
 Er01-H00c \\sim Er01-H00d
 with sigma of 0.02
3. Uiso/Uaniso restraints and constraints
O00B \\sim O00Q: within 5.34A with sigma of 0.01 and sigma for terminal atoms
of 0.02 within 5.34A
Uanis(O00Q) \\sim Ueq, Uanis(O00O) \\sim Ueq: with sigma of 0.01 and sigma for
terminal atoms of 0.02
4. Others
 Fixed Sof: O00Q(0.5) H00k(0.5) H00l(0.5) O2(0.5) H2a(0.5) H2b(0.5)
5.a Riding coordinates:
 O00B(H00a,H00b), O00C(H00c,H00d), O00D(H00e,H00f), O00I(H00g,H00h), O00O(H00i,
 H00j), O00Q(H00k,H00l), O2(H2a,H2b)
;
_olex2_submission_special_instructions 'No special instructions were received'
_oxdiff_exptl_absorpt_empirical_details
;
Empirical correction (ABSPACK) includes:
- Absorption correction using spherical harmonics
- Frame scaling
;
_oxdiff_exptl_absorpt_empirical_full_max 1.860
_oxdiff_exptl_absorpt_empirical_full_min 0.855

loop_
_space_group_symop_operation_xyz
'x, y, z'
'-x, -y, -z'

loop_
_atom_site_label
_atom_site_type_symbol
_atom_site_fract_x
_atom_site_fract_y
_atom_site_fract_z
_atom_site_U_iso_or_equiv
_atom_site_adp_type
_atom_site_occupancy
_atom_site_site_symmetry_order
_atom_site_calc_flag
_atom_site_refinement_flags_posn
_atom_site_refinement_flags_adp
_atom_site_refinement_flags_occupancy
_atom_site_disorder_assembly
_atom_site_disorder_group
Er01 Er 0.29138(2) 0.25725(2) 0.75076(2) 0.01817(6) Uani 1 1 d D . . . .
Br02 Br 0.65380(6) 0.29185(5) 0.23108(5) 0.03471(13) Uani 1 1 d . . . . .
Br03 Br 0.27599(6) 0.45735(5) 1.14714(5) 0.03588(13) Uani 1 1 d . . . . .
Br04 Br 0.13848(6) 0.79896(5) 0.46561(6) 0.04535(16) Uani 1 1 d . . . . .
O005 O -0.0296(3) 0.6408(3) 1.1637(3) 0.0273(7) Uani 1 1 d . . . . .
O006 O -0.1198(3) 0.7533(3) 0.3644(3) 0.0234(7) Uani 1 1 d . . . . .
O007 O 0.2422(3) 0.4818(3) 0.5892(3) 0.0255(7) Uani 1 1 d . . . . .
O008 O 0.2591(3) 0.3478(3) 0.9261(3) 0.0252(7) Uani 1 1 d . . . . .
O009 O 0.4561(3) 0.2529(3) 0.5319(3) 0.0220(7) Uani 1 1 d . . . . .
O00A O 0.6726(3) -0.0242(3) 0.2611(3) 0.0242(7) Uani 1 1 d . . . . .
O00B O 0.5032(3) 0.4182(3) 0.6700(3) 0.0274(7) Uani 1 1 d . U . . .
H00A H 0.567830 0.412417 0.596242 0.041 Uiso 1 1 d R U . . .
H00B H 0.468670 0.504537 0.644962 0.041 Uiso 1 1 d R U . . .
O00C O 0.4941(4) 0.1350(3) 0.8388(3) 0.0398(9) Uani 1 1 d . . . . .
H00C H 0.531045 0.052103 0.842295 0.060 Uiso 1 1 d DR U . . .
H00D H 0.558635 0.168963 0.857245 0.060 Uiso 1 1 d DR U . . .
O00D O 0.1483(4) 0.0837(3) 0.9536(3) 0.0368(8) Uani 1 1 d . . . . .
H00E H 0.133312 0.108446 1.022235 0.055 Uiso 1 1 d R U . . .
H00F H 0.202062 0.005196 0.972955 0.055 Uiso 1 1 d R U . . .
C00E C 0.1197(5) 0.4796(4) 1.0638(4) 0.0193(9) Uani 1 1 d . . . . .
C00F C 0.0612(5) 0.6302(4) 0.4836(4) 0.0227(10) Uani 1 1 d . . . . .
C00G C -0.0588(5) 0.6403(4) 0.4298(4) 0.0189(9) Uani 1 1 d . . . . .
C00H C 0.1411(5) 0.4171(4) 0.9690(4) 0.0191(9) Uani 1 1 d . . . . .
O00I O -0.0014(4) -0.0825(5) 0.7893(4) 0.0795(15) Uani 1 1 d . . . . .
H00G H 0.003194 0.008268 0.750560 0.119 Uiso 1 1 d R U . . .
H00H H 0.076654 -0.112952 0.738840 0.119 Uiso 1 1 d R U . . .
C00J C 0.4801(5) 0.1390(4) 0.5089(4) 0.0201(9) Uani 1 1 d . . . . .
C00K C 0.5671(5) 0.1271(4) 0.3835(4) 0.0217(10) Uani 1 1 d . . . . .
C00L C -0.0098(5) 0.5680(4) 1.0920(4) 0.0191(9) Uani 1 1 d . . . . .
C00M C 0.5930(5) -0.0048(4) 0.3692(4) 0.0176(9) Uani 1 1 d . . . . .
C00N C 0.1271(5) 0.4990(4) 0.5470(4) 0.0201(9) Uani 1 1 d . . . . .
O00O O 0.7393(5) 0.1885(4) 0.9224(5) 0.0889(16) Uani 1 1 d . U . . .
H00I H 0.790248 0.258658 0.903590 0.133 Uiso 1 1 d R U . . .
H00J H 0.655328 0.187848 0.995980 0.133 Uiso 1 1 d R U . . .
O00Q O 0.4275(12) 0.1488(11) 1.1117(11) 0.081(3) Uani 0.5 1 d . U P A 2
H00K H 0.339189 0.182114 1.102651 0.121 Uiso 0.5 1 d R U P A 2
H00L H 0.444839 0.171924 1.170921 0.121 Uiso 0.5 1 d R U P A 2
O2 O 0.3377(10) 0.1008(10) 1.1849(11) 0.059(3) Uani 0.5 1 d . . P B 1
H2A H 0.238987 0.125724 1.177365 0.088 Uiso 0.5 1 d R U P B 1
H2B H 0.292597 0.016354 1.261395 0.088 Uiso 0.5 1 d R U P B 1

loop_
_atom_site_aniso_label
_atom_site_aniso_U_11
_atom_site_aniso_U_22
_atom_site_aniso_U_33
_atom_site_aniso_U_23
_atom_site_aniso_U_13
_atom_site_aniso_U_12
Er01 0.02034(11) 0.01821(10) 0.01871(10) -0.01133(8) -0.00579(8) 0.00366(8)
Br02 0.0509(3) 0.0199(2) 0.0240(3) -0.0067(2) 0.0008(2) -0.0072(2)
Br03 0.0350(3) 0.0425(3) 0.0450(3) -0.0270(3) -0.0229(3) 0.0116(2)
Br04 0.0542(4) 0.0244(3) 0.0707(4) -0.0140(3) -0.0391(3) -0.0029(3)
O005 0.0301(18) 0.0320(18) 0.0302(18) -0.0233(16) -0.0100(15) 0.0050(15)
O006 0.0281(17) 0.0225(17) 0.0258(17) -0.0128(15) -0.0134(14) 0.0042(14)
O007 0.0228(17) 0.0225(17) 0.0355(19) -0.0098(15) -0.0155(15) -0.0004(13)
O008 0.0213(17) 0.0294(18) 0.0295(18) -0.0203(15) -0.0042(14) 0.0046(14)
O009 0.0270(17) 0.0166(15) 0.0232(16) -0.0122(14) -0.0023(14) -0.0016(13)
O00A 0.0278(18) 0.0214(16) 0.0209(16) -0.0139(14) 0.0024(14) 0.0004(14)
O00B 0.0245(17) 0.0264(17) 0.0343(18) -0.0170(15) -0.0073(15) 0.0029(14)
O00C 0.038(2) 0.034(2) 0.059(2) -0.0218(19) -0.0307(19) 0.0117(16)
O00D 0.044(2) 0.0276(18) 0.0308(19) -0.0146(16) 0.0024(16) 0.0008(16)
C00E 0.019(2) 0.021(2) 0.021(2) -0.010(2) -0.0077(19) 0.0009(19)
C00F 0.026(2) 0.017(2) 0.028(3) -0.009(2) -0.009(2) -0.0038(19)
C00G 0.021(2) 0.022(2) 0.016(2) -0.0105(19) -0.0058(19) 0.0025(19)
C00H 0.020(2) 0.017(2) 0.019(2) -0.0082(19) -0.0021(18) -0.0003(19)
O00I 0.067(3) 0.085(4) 0.063(3) -0.030(3) 0.006(2) 0.009(3)
C00J 0.023(2) 0.015(2) 0.024(2) -0.009(2) -0.010(2) 0.0039(19)
C00K 0.031(3) 0.011(2) 0.020(2) -0.0064(19) -0.004(2) -0.0010(19)
C00L 0.022(2) 0.017(2) 0.015(2) -0.0049(19) -0.0016(18) -0.0032(18)
C00M 0.021(2) 0.018(2) 0.017(2) -0.0089(19) -0.0070(18) 0.0015(18)
C00N 0.021(2) 0.019(2) 0.019(2) -0.0069(19) -0.0052(19) 0.0013(19)
O00O 0.113(4) 0.045(3) 0.124(4) -0.019(3) -0.068(3) -0.007(3)
O00Q 0.121(9) 0.059(7) 0.096(8) -0.039(6) -0.078(7) 0.035(6)
O2 0.044(6) 0.032(5) 0.099(9) -0.022(6) -0.030(6) 0.010(4)

loop_
_atom_type_symbol
_atom_type_description
_atom_type_scat_dispersion_real
_atom_type_scat_dispersion_imag
_atom_type_scat_source
C C 0.0033 0.0016 'International Tables Vol C Tables 4.2.6.8 and 6.1.1.4'
H H 0.0000 0.0000 'International Tables Vol C Tables 4.2.6.8 and 6.1.1.4'
Br Br -0.2901 2.4595 'International Tables Vol C Tables 4.2.6.8 and 6.1.1.4'
Er Er -0.2586 4.9576 'International Tables Vol C Tables 4.2.6.8 and 6.1.1.4'
O O 0.0106 0.0060 'International Tables Vol C Tables 4.2.6.8 and 6.1.1.4'

loop_
_geom_angle_atom_site_label_1
_geom_angle_atom_site_label_2
_geom_angle_atom_site_label_3
_geom_angle
_geom_angle_site_symmetry_1
_geom_angle_site_symmetry_3
_geom_angle_publ_flag
O006 Er01 O005 68.26(9) 2_566 2_567 ?
O006 Er01 O008 132.22(9) 2_566 . ?
O006 Er01 O009 75.12(9) 2_566 . ?
O006 Er01 O00A 72.88(9) 2_566 2_656 ?
O006 Er01 O00B 130.16(10) 2_566 . ?
O007 Er01 O005 67.53(10) . 2_567 ?
O007 Er01 O006 66.83(9) . 2_566 ?
O007 Er01 O008 93.82(10) . . ?
O007 Er01 O009 76.25(10) . . ?
O007 Er01 O00A 130.18(10) . 2_656 ?
O007 Er01 O00B 69.38(10) . . ?
O008 Er01 O005 63.96(9) . 2_567 ?
O008 Er01 O009 144.81(10) . . ?
O008 Er01 O00A 135.60(10) . 2_656 ?
O008 Er01 O00B 72.49(9) . . ?
O009 Er01 O005 135.98(9) . 2_567 ?
O009 Er01 O00A 65.88(9) . 2_656 ?
O009 Er01 O00B 72.42(9) . . ?
O00A Er01 O005 122.02(9) 2_656 2_567 ?
O00A Er01 O00B 123.40(9) 2_656 . ?
O00B Er01 O005 114.51(9) . 2_567 ?
O00C Er01 O005 137.81(10) . 2_567 ?
O00C Er01 O006 143.68(10) . 2_566 ?
O00C Er01 O007 138.52(11) . . ?
O00C Er01 O008 79.34(10) . . ?
O00C Er01 O009 86.13(10) . . ?
O00C Er01 O00A 71.09(10) . 2_656 ?
O00C Er01 O00B 69.56(11) . . ?
O00D Er01 O005 70.51(10) . 2_567 ?
O00D Er01 O006 89.27(11) . 2_566 ?
O00D Er01 O007 136.96(10) . . ?
O00D Er01 O008 75.89(10) . . ?
O00D Er01 O009 133.47(10) . . ?
O00D Er01 O00A 67.65(10) . 2_656 ?
O00D Er01 O00B 140.15(11) . . ?
O00D Er01 O00C 81.37(11) . . ?
C00L O005 Er01 120.2(3) . 2_567 ?
C00G O006 Er01 119.4(3) . 2_566 ?
C00N O007 Er01 119.5(3) . . ?
C00H O008 Er01 124.1(3) . . ?
C00J O009 Er01 121.0(3) . . ?
C00M O00A Er01 121.8(3) . 2_656 ?
Er01 O00B H00A 109.3 . . ?
Er01 O00B H00B 109.1 . . ?
H00A O00B H00B 104.5 . . ?
Er01 O00C H00C 126.5 . . ?
Er01 O00C H00D 127.7 . . ?
H00C O00C H00D 104.5 . . ?
Er01 O00D H00E 109.5 . . ?
Er01 O00D H00F 109.7 . . ?
H00E O00D H00F 104.1 . . ?
C00H C00E Br03 119.5(3) . . ?
C00H C00E C00L 121.5(4) . . ?
C00L C00E Br03 118.9(3) . . ?
C00G C00F Br04 119.3(3) . . ?
C00N C00F Br04 119.3(3) . . ?
C00N C00F C00G 121.4(4) . . ?
O006 C00G C00F 126.2(4) . . ?
O006 C00G C00N 115.3(4) . 2_566 ?
C00F C00G C00N 118.6(4) . 2_566 ?
O008 C00H C00E 126.7(4) . . ?
O008 C00H C00L 115.2(3) . 2_567 ?
C00E C00H C00L 118.1(3) . 2_567 ?
H00G O00I H00H 104.5 . . ?
O009 C00J C00K 125.4(4) . . ?
O009 C00J C00M 115.9(4) . 2_656 ?
C00K C00J C00M 118.7(3) . 2_656 ?
C00J C00K Br02 119.3(3) . . ?
C00J C00K C00M 121.4(4) . . ?
C00M C00K Br02 119.2(3) . . ?
O005 C00L C00E 125.5(4) . . ?
O005 C00L C00H 114.5(3) . 2_567 ?
C00E C00L C00H 120.0(3) . 2_567 ?
O00A C00M C00J 115.2(3) . 2_656 ?
O00A C00M C00K 125.0(4) . . ?
C00K C00M C00J 119.8(3) . 2_656 ?
O007 C00N C00F 125.1(4) . . ?
O007 C00N C00G 115.1(4) . 2_566 ?
C00F C00N C00G 119.9(4) . 2_566 ?
H00I O00O H00J 105.6 . . ?
H00K O00Q H00L 109.5 . . ?
H2A O2 H2B 85.8 . . ?

loop_
_geom_bond_atom_site_label_1
_geom_bond_atom_site_label_2
_geom_bond_distance
_geom_bond_site_symmetry_2
_geom_bond_publ_flag
Er01 O005 2.494(3) 2_567 ?
Er01 O006 2.379(3) 2_566 ?
Er01 O007 2.353(3) . ?
Er01 O008 2.390(3) . ?
Er01 O009 2.400(3) . ?
Er01 O00A 2.402(3) 2_656 ?
Er01 O00B 2.443(3) . ?
Er01 O00C 2.337(3) . ?
Er01 O00D 2.332(3) . ?
Br02 C00K 1.879(4) . ?
Br03 C00E 1.895(4) . ?
Br04 C00F 1.883(4) . ?
O005 C00L 1.249(4) . ?
O006 C00G 1.246(4) . ?
O007 C00N 1.255(4) . ?
O008 C00H 1.256(4) . ?
O009 C00J 1.260(4) . ?
O00A C00M 1.250(4) . ?
O00B H00A 0.8511 . ?
O00B H00B 0.8515 . ?
O00C H00C 0.8504 . ?
O00C H00D 0.8497 . ?
O00D H00E 0.8577 . ?
O00D H00F 0.8581 . ?
C00E C00H 1.385(5) . ?
C00E C00L 1.400(5) . ?
C00F C00G 1.393(5) . ?
C00F C00N 1.383(5) . ?
C00G C00N 1.540(5) 2_566 ?
C00H C00L 1.531(5) 2_567 ?
O00I H00G 0.8503 . ?
O00I H00H 0.8501 . ?
C00J C00K 1.393(5) . ?
C00J C00M 1.528(6) 2_656 ?
C00K C00M 1.395(5) . ?
O00O H00I 0.8357 . ?
O00O H00J 0.9122 . ?
O00Q H00K 0.8500 . ?
O00Q H00L 0.8498 . ?
O2 H2A 0.9242 . ?
O2 H2B 0.9579 . ?

loop_
_geom_torsion_atom_site_label_1
_geom_torsion_atom_site_label_2
_geom_torsion_atom_site_label_3
_geom_torsion_atom_site_label_4
_geom_torsion
_geom_torsion_site_symmetry_1
_geom_torsion_site_symmetry_2
_geom_torsion_site_symmetry_3
_geom_torsion_site_symmetry_4
_geom_torsion_publ_flag
Er01 O005 C00L C00E -165.0(3) 2_567 . . . ?
Er01 O005 C00L C00H 16.0(5) 2_567 . . 2_567 ?
Er01 O006 C00G C00F 169.2(3) 2_566 . . . ?
Er01 O006 C00G C00N -11.7(4) 2_566 . . 2_566 ?
Er01 O007 C00N C00F 161.7(3) . . . . ?
Er01 O007 C00N C00G -18.4(4) . . . 2_566 ?
Er01 O008 C00H C00E -175.7(3) . . . . ?
Er01 O008 C00H C00L 4.2(5) . . . 2_567 ?
Er01 O009 C00J C00K 176.6(3) . . . . ?
Er01 O009 C00J C00M -3.8(5) . . . 2_656 ?
Er01 O00A C00M C00J -0.6(5) 2_656 . . 2_656 ?
Er01 O00A C00M C00K -180.0(3) 2_656 . . . ?
Br02 C00K C00M O00A 0.9(6) . . . . ?
Br02 C00K C00M C00J -178.5(3) . . . 2_656 ?
Br03 C00E C00H O008 -2.5(6) . . . . ?
Br03 C00E C00H C00L 177.6(3) . . . 2_567 ?
Br03 C00E C00L O005 3.6(6) . . . . ?
Br03 C00E C00L C00H -177.4(3) . . . 2_567 ?
Br04 C00F C00G O006 2.7(6) . . . . ?
Br04 C00F C00G C00N -176.4(3) . . . 2_566 ?
Br04 C00F C00N O007 -3.7(6) . . . . ?
Br04 C00F C00N C00G 176.4(3) . . . 2_566 ?
O009 C00J C00K Br02 -1.9(6) . . . . ?
O009 C00J C00K C00M 177.3(4) . . . . ?
C00G C00F C00N O007 174.7(4) . . . . ?
C00G C00F C00N C00G -5.1(7) . . . 2_566 ?
C00H C00E C00L O005 -171.6(4) . . . . ?
C00H C00E C00L C00H 7.3(7) . . . 2_567 ?
C00J C00K C00M O00A -178.3(4) . . . . ?
C00J C00K C00M C00J 2.4(7) . . . 2_656 ?
C00L C00E C00H O008 172.7(4) . . . . ?
C00L C00E C00H C00L -7.2(7) . . . 2_567 ?
C00M C00J C00K Br02 178.5(3) 2_656 . . . ?
C00M C00J C00K C00M -2.4(7) 2_656 . . . ?
C00N C00F C00G O006 -175.8(4) . . . . ?
C00N C00F C00G C00N 5.1(7) . . . 2_566 ?
